data_2238861
loop_
_publ_author_name
'Rousselin, Yoann'
'Laureano, Hugo'
'Clavel, Alexandre'

_publ_section_title
;
 A triclinic polymorph of
 ({-})-(<i>S</i>)-<i>N</i>-benzyl-2-[(<i>R</i>)-6-fluorochroman-2-yl]-2-hydroxyethanaminium
 bromide
;
_journal_coeditor_code GW2140
_journal_issue 12
_journal_name_full 'Acta Crystallographica Section E'
_journal_page_first o1794
_journal_page_last o1795
_journal_paper_doi 10.1107/S1600536813030377
_journal_volume 69
_journal_year 2013
_chemical_formula_iupac 'C18 H21 F N O2 +, Br -'
_chemical_formula_moiety 'C18 H21 F N O2 +, Br -'
_chemical_formula_sum 'C18 H21 Br F N O2'
_chemical_formula_weight 382.27
_chemical_name_systematic
'(-)-(<i>S</i>)-<i>N</i>-Benzyl-2-[(<i>R</i>)-6-fluorochroman-2-yl]-2-hydroxyethanaminium bromide'
_space_group_crystal_system triclinic
_space_group_IT_number 1
_space_group_name_Hall 'P 1'
_space_group_name_H-M_alt 'P 1'
_symmetry_space_group_name_Hall 'P 1'
_symmetry_space_group_name_H-M 'P 1'
_atom_sites_solution_hydrogens geom
_audit_creation_method
;
  Olex2 1.2
  (compiled 2013.04.25 svn.r2679, GUI svn.r4466)
;
_cell_angle_alpha 83.721(2)
_cell_angle_beta 89.038(2)
_cell_angle_gamma 86.765(2)
_cell_formula_units_Z 1
_cell_length_a 4.9248(2)
_cell_length_b 5.5117(2)
_cell_length_c 16.3894(7)
_cell_measurement_temperature 115
_cell_volume 441.48(3)
_computing_cell_refinement 'SAINT (Bruker, 2012)'
_computing_data_collection 'APEX2 (Bruker, 2012)'
_computing_data_reduction 'SAINT (Bruker, 2012)'
_computing_molecular_graphics 'OLEX2 (Dolomanov <i>et al.</i>, 2009)'
_computing_publication_material 'OLEX2 (Dolomanov <i>et al.</i>, 2009)'
_computing_structure_refinement 'SHELXL97 (Sheldrick, 2008)'
_computing_structure_solution 'SHELXS97 (Sheldrick, 2008)'
_diffrn_ambient_temperature 115.0
_diffrn_detector_area_resol_mean 9
_diffrn_measured_fraction_theta_full 0.996
_diffrn_measured_fraction_theta_max 0.997
_diffrn_measurement_device '\k-geometry diffractometer'
_diffrn_measurement_device_type 'Nonius KappaCCD diffractometer with APEXII detector'
_diffrn_measurement_method 'CCD rotation images, thick slices'
_diffrn_radiation_monochromator graphite
_diffrn_radiation_type 'Mo K\a~1~'
_diffrn_radiation_wavelength 0.71073
_diffrn_reflns_av_R_equivalents 0.0202
_diffrn_reflns_limit_h_max 6
_diffrn_reflns_limit_h_min -6
_diffrn_reflns_limit_k_max 6
_diffrn_reflns_limit_k_min -7
_diffrn_reflns_limit_l_max 21
_diffrn_reflns_limit_l_min -21
_diffrn_reflns_number 10328
_diffrn_reflns_theta_full 25.242
_diffrn_reflns_theta_max 27.587
_diffrn_reflns_theta_min 3.725
_exptl_absorpt_coefficient_mu 2.346
_exptl_absorpt_correction_T_max 0.74
_exptl_absorpt_correction_T_min 0.61
_exptl_absorpt_correction_type multi-scan
_exptl_absorpt_process_details '(SADABS; Bruker, 2012)'
_exptl_crystal_colour 'clear light colourless'
_exptl_crystal_density_diffrn 1.438
_exptl_crystal_description prism
_exptl_crystal_F_000 196
_exptl_crystal_size_max 0.25
_exptl_crystal_size_mid 0.2
_exptl_crystal_size_min 0.2
_refine_diff_density_max 0.368
_refine_diff_density_min -0.177
_refine_ls_abs_structure_details
;
Flack (1983); refined as an inversion twin
;
_refine_ls_abs_structure_Flack 0.013(7)
_refine_ls_extinction_method none
_refine_ls_goodness_of_fit_ref 1.114
_refine_ls_hydrogen_treatment constr
_refine_ls_matrix_type full
_refine_ls_number_constraints 0
_refine_ls_number_parameters 210
_refine_ls_number_reflns 3903
_refine_ls_number_restraints 3
_refine_ls_restrained_S_all 1.114
_refine_ls_R_factor_all 0.0210
_refine_ls_R_factor_gt 0.0209
_refine_ls_shift/su_max 0.000
_refine_ls_shift/su_mean 0.000
_refine_ls_structure_factor_coef Fsqd
_refine_ls_weighting_details
;
 w=1/[\s^2^(Fo^2^)+(0.0317P)^2^+0.0488P]
 where P=(Fo^2^+2Fc^2^)/3
;
_refine_ls_weighting_scheme calc
_refine_ls_wR_factor_gt 0.0522
_refine_ls_wR_factor_ref 0.0523
_reflns_number_gt 3886
_reflns_number_total 3903
_reflns_threshold_expression I>2\s(I)
_cod_data_source_file gw2140.cif
_cod_data_source_block I
_cod_database_code 2238861
_shelx_space_group_comment
;
The symmetry employed for this shelxl refinement is uniquely defined
by the following loop, which should always be used as a source of
symmetry information in preference to the above space-group names.
They are only intended as comments.
;
_shelx_estimated_absorpt_t_min 0.592
_shelx_estimated_absorpt_t_max 0.651
_shelxl_version_number 20.13

loop_
_space_group_symop_operation_xyz
'x, y, z'

loop_
_atom_site_type_symbol
_atom_site_label
_atom_site_fract_x
_atom_site_fract_y
_atom_site_fract_z
_atom_site_U_iso_or_equiv
_atom_site_adp_type
_atom_site_calc_flag
_atom_site_occupancy
C C1 -0.0450(9) 0.1145(8) 0.4454(2) 0.0432(10) Uani d 1
C C2 0.1300(8) 0.3000(9) 0.4294(2) 0.0438(11) Uani d 1
H H2 0.1974 0.3810 0.4725 0.053 Uiso calc 1
C C3 0.2056(7) 0.3656(7) 0.3481(2) 0.0336(7) Uani d 1
H H3 0.3260 0.4932 0.3348 0.040 Uiso calc 1
C C4 0.1030(6) 0.2425(5) 0.28630(16) 0.0208(5) Uani d 1
C C5 -0.0712(6) 0.0542(6) 0.30396(17) 0.0229(6) Uani d 1
C C6 -0.1462(7) -0.0085(7) 0.3862(2) 0.0350(8) Uani d 1
H H6 -0.2666 -0.1356 0.4003 0.042 Uiso calc 1
C C7 -0.1764(6) -0.0806(7) 0.2368(2) 0.0220(6) Uani d 1
H H7A -0.3673 -0.0241 0.2246 0.026 Uiso calc 1
H H7B -0.1721 -0.2580 0.2551 0.026 Uiso calc 1
C C8 -0.0012(6) -0.0345(6) 0.15966(19) 0.0155(6) Uani d 1
H H8A 0.1775 -0.1248 0.1676 0.019 Uiso calc 1
H H8B -0.0911 -0.0932 0.1125 0.019 Uiso calc 1
C C9 0.0379(5) 0.2363(5) 0.14248(15) 0.0135(5) Uani d 1
H H9 -0.1448 0.3254 0.1390 0.016 Uiso calc 1
C C10 0.2004(5) 0.3138(5) 0.06472(15) 0.0142(5) Uani d 1
H H10 0.2312 0.4917 0.0642 0.017 Uiso calc 1
C C11 0.0363(5) 0.2836(6) -0.01119(18) 0.0122(6) Uani d 1
H H11A -0.0166 0.1125 -0.0092 0.015 Uiso calc 1
H H11B -0.1318 0.3911 -0.0120 0.015 Uiso calc 1
C C12 0.0371(6) 0.3492(6) -0.1649(2) 0.0174(7) Uani d 1
H H12A -0.0300 0.1845 -0.1681 0.021 Uiso calc 1
H H12B -0.1225 0.4662 -0.1633 0.021 Uiso calc 1
C C13 0.2086(6) 0.4206(5) -0.23948(16) 0.0186(5) Uani d 1
C C14 0.4109(6) 0.2578(6) -0.26486(18) 0.0263(6) Uani d 1
H H14 0.4397 0.1012 -0.2349 0.032 Uiso calc 1
C C15 0.5715(8) 0.3220(8) -0.3336(2) 0.0394(8) Uani d 1
H H15 0.7117 0.2107 -0.3494 0.047 Uiso calc 1
C C16 0.5283(9) 0.5446(9) -0.3784(2) 0.0438(10) Uani d 1
H H16 0.6358 0.5868 -0.4260 0.053 Uiso calc 1
C C17 0.3274(12) 0.7082(9) -0.3541(2) 0.0481(13) Uani d 1
H H17 0.2989 0.8634 -0.3851 0.058 Uiso calc 1
C C18 0.1655(10) 0.6482(8) -0.2847(2) 0.0332(10) Uani d 1
H H18 0.0277 0.7615 -0.2685 0.040 Uiso calc 1
N N1 0.2011(4) 0.3481(4) -0.08768(13) 0.0128(4) Uani d 1
H H1A 0.3584 0.2287 -0.0893 0.015 Uiso calc 1
H H1B 0.2725 0.5118 -0.0859 0.015 Uiso calc 1
O O1 0.1885(4) 0.3208(4) 0.20789(11) 0.0191(4) Uani d 1
O O2 0.4597(3) 0.1871(4) 0.06423(12) 0.0191(4) Uani d 1
H H2A 0.4477 0.0574 0.0423 0.029 Uiso calc 1
F F1 -0.1223(7) 0.0501(6) 0.52531(13) 0.0673(9) Uani d 1
Br Br1 0.56053(2) 0.82061(2) 0.92529(2) 0.02213(8) Uani d 1

loop_
_atom_site_aniso_label
_atom_site_aniso_U_11
_atom_site_aniso_U_22
_atom_site_aniso_U_33
_atom_site_aniso_U_12
_atom_site_aniso_U_13
_atom_site_aniso_U_23
C1 0.055(2) 0.058(3) 0.0135(14) 0.0171(19) 0.0071(14) -0.0006(14)
C2 0.058(3) 0.055(3) 0.0186(15) 0.016(2) -0.0064(19) -0.0170(16)
C3 0.0379(18) 0.042(2) 0.0223(15) 0.0058(15) -0.0052(13) -0.0137(14)
C4 0.0202(13) 0.0257(14) 0.0158(12) 0.0085(10) -0.0025(10) -0.0045(10)
C5 0.0190(13) 0.0303(15) 0.0173(13) 0.0093(11) 0.0031(10) 0.0012(11)
C6 0.0363(18) 0.043(2) 0.0228(15) 0.0080(15) 0.0072(13) 0.0047(14)
C7 0.0181(13) 0.0259(16) 0.0207(16) -0.0041(11) 0.0036(12) 0.0049(13)
C8 0.0139(13) 0.0169(15) 0.0157(14) -0.0014(10) -0.0005(11) -0.0009(12)
C9 0.0117(11) 0.0151(12) 0.0142(11) 0.0001(9) -0.0005(9) -0.0038(9)
C10 0.0106(11) 0.0166(12) 0.0161(12) -0.0021(9) 0.0005(9) -0.0042(9)
C11 0.0065(11) 0.0168(13) 0.0135(14) -0.0025(9) 0.0012(10) -0.0017(11)
C12 0.0136(13) 0.0244(15) 0.0152(14) -0.0036(11) -0.0040(11) -0.0055(12)
C13 0.0214(13) 0.0216(14) 0.0140(12) -0.0088(10) -0.0044(10) -0.0022(10)
C14 0.0285(15) 0.0325(16) 0.0190(13) -0.0058(12) 0.0027(11) -0.0060(12)
C15 0.0361(18) 0.063(3) 0.0220(15) -0.0132(17) 0.0078(13) -0.0121(16)
C16 0.050(2) 0.067(3) 0.0170(14) -0.034(2) 0.0022(14) -0.0008(16)
C17 0.082(3) 0.037(2) 0.025(2) -0.030(2) -0.016(2) 0.0138(18)
C18 0.047(2) 0.027(2) 0.0249(19) -0.0061(16) -0.0111(16) 0.0009(15)
N1 0.0104(10) 0.0143(10) 0.0140(10) -0.0030(8) 0.0001(8) -0.0017(8)
O1 0.0196(9) 0.0250(10) 0.0139(8) -0.0045(7) -0.0015(7) -0.0060(7)
O2 0.0065(8) 0.0321(11) 0.0197(9) 0.0000(7) -0.0006(7) -0.0073(8)
F1 0.101(2) 0.082(2) 0.0154(10) 0.0127(17) 0.0165(12) -0.0005(11)
Br1 0.01948(11) 0.01430(11) 0.03333(14) -0.00276(7) -0.00045(8) -0.00482(8)

loop_
_atom_type_symbol
_atom_type_description
_atom_type_scat_dispersion_real
_atom_type_scat_dispersion_imag
_atom_type_scat_source
C C 0.0033 0.0016 'International Tables Vol C Tables 4.2.6.8 and 6.1.1.4'
H H 0.0000 0.0000 'International Tables Vol C Tables 4.2.6.8 and 6.1.1.4'
N N 0.0061 0.0033 'International Tables Vol C Tables 4.2.6.8 and 6.1.1.4'
O O 0.0106 0.0060 'International Tables Vol C Tables 4.2.6.8 and 6.1.1.4'
F F 0.0171 0.0103 'International Tables Vol C Tables 4.2.6.8 and 6.1.1.4'
Br Br -0.2901 2.4595 'International Tables Vol C Tables 4.2.6.8 and 6.1.1.4'

loop_
_geom_angle_atom_site_label_1
_geom_angle_atom_site_label_2
_geom_angle_atom_site_label_3
_geom_angle
C6 C1 C2 123.4(3)
C6 C1 F1 118.2(4)
F1 C1 C2 118.4(4)
C1 C2 H2 121.0
C1 C2 C3 118.1(4)
C3 C2 H2 121.0
C2 C3 H3 120.3
C2 C3 C4 119.4(4)
C4 C3 H3 120.3
C5 C4 C3 121.5(3)
O1 C4 C3 115.2(3)
O1 C4 C5 123.2(3)
C4 C5 C6 118.2(3)
C4 C5 C7 121.0(2)
C6 C5 C7 120.8(3)
C1 C6 C5 119.4(4)
C1 C6 H6 120.3
C5 C6 H6 120.3
C5 C7 H7A 109.7
C5 C7 H7B 109.7
C5 C7 C8 109.8(3)
H7A C7 H7B 108.2
C8 C7 H7A 109.7
C8 C7 H7B 109.7
C7 C8 H8A 109.9
C7 C8 H8B 109.9
H8A C8 H8B 108.3
C9 C8 C7 109.1(3)
C9 C8 H8A 109.9
C9 C8 H8B 109.9
C8 C9 H9 108.7
C8 C9 C10 115.5(2)
C10 C9 H9 108.7
O1 C9 C8 110.5(2)
O1 C9 H9 108.7
O1 C9 C10 104.45(19)
C9 C10 H10 107.5
C11 C10 C9 110.3(2)
C11 C10 H10 107.5
O2 C10 C9 111.7(2)
O2 C10 H10 107.5
O2 C10 C11 112.2(2)
C10 C11 H11A 109.6
C10 C11 H11B 109.6
H11A C11 H11B 108.1
N1 C11 C10 110.3(2)
N1 C11 H11A 109.6
N1 C11 H11B 109.6
H12A C12 H12B 108.1
C13 C12 H12A 109.6
C13 C12 H12B 109.6
C13 C12 N1 110.4(2)
N1 C12 H12A 109.6
N1 C12 H12B 109.6
C14 C13 C12 120.2(3)
C14 C13 C18 119.1(3)
C18 C13 C12 120.7(3)
C13 C14 H14 119.6
C15 C14 C13 120.7(3)
C15 C14 H14 119.6
C14 C15 H15 119.9
C16 C15 C14 120.3(4)
C16 C15 H15 119.9
C15 C16 H16 120.2
C15 C16 C17 119.7(3)
C17 C16 H16 120.2
C16 C17 H17 119.5
C16 C17 C18 120.9(4)
C18 C17 H17 119.5
C13 C18 C17 119.3(4)
C13 C18 H18 120.4
C17 C18 H18 120.4
C11 N1 C12 112.5(2)
C11 N1 H1A 109.1
C11 N1 H1B 109.1
C12 N1 H1A 109.1
C12 N1 H1B 109.1
H1A N1 H1B 107.8
C4 O1 C9 115.5(2)
C10 O2 H2A 109.5

loop_
_geom_bond_atom_site_label_1
_geom_bond_atom_site_label_2
_geom_bond_distance
C1 C2 1.375(7)
C1 C6 1.360(6)
C1 F1 1.372(4)
C2 H2 0.9500
C2 C3 1.392(6)
C3 H3 0.9500
C3 C4 1.396(4)
C4 C5 1.387(5)
C4 O1 1.377(3)
C5 C6 1.403(4)
C5 C7 1.508(5)
C6 H6 0.9500
C7 H7A 0.9900
C7 H7B 0.9900
C7 C8 1.525(4)
C8 H8A 0.9900
C8 H8B 0.9900
C8 C9 1.511(4)
C9 H9 1.0000
C9 C10 1.527(3)
C9 O1 1.446(3)
C10 H10 1.0000
C10 C11 1.524(4)
C10 O2 1.421(3)
C11 H11A 0.9900
C11 H11B 0.9900
C11 N1 1.502(3)
C12 H12A 0.9900
C12 H12B 0.9900
C12 C13 1.503(4)
C12 N1 1.513(4)
C13 C14 1.392(4)
C13 C18 1.393(5)
C14 H14 0.9500
C14 C15 1.390(4)
C15 H15 0.9500
C15 C16 1.367(6)
C16 H16 0.9500
C16 C17 1.384(7)
C17 H17 0.9500
C17 C18 1.399(7)
C18 H18 0.9500
N1 H1A 0.9900
N1 H1B 0.9900
O2 H2A 0.8400

loop_
_geom_hbond_atom_site_label_D
_geom_hbond_atom_site_label_H
_geom_hbond_atom_site_label_A
_geom_hbond_site_symmetry_A
_geom_hbond_distance_DH
_geom_hbond_distance_HA
_geom_hbond_distance_DA
_geom_hbond_angle_DHA
N1 H1A Br1 1_544 0.99 2.40 3.306(2) 152.4
N1 H1B Br1 1_554 0.99 2.30 3.258(2) 162.4
O2 H2A Br1 1_544 0.84 2.47 3.2198(19) 148.5

loop_
_geom_torsion_atom_site_label_1
_geom_torsion_atom_site_label_2
_geom_torsion_atom_site_label_3
_geom_torsion_atom_site_label_4
_geom_torsion
C1 C2 C3 C4 -0.1(5)
C2 C1 C6 C5 -0.1(6)
C2 C3 C4 C5 -0.6(5)
C2 C3 C4 O1 179.8(3)
C3 C4 C5 C6 0.9(4)
C3 C4 C5 C7 -178.8(3)
C3 C4 O1 C9 -166.3(2)
C4 C5 C6 C1 -0.6(5)
C4 C5 C7 C8 17.2(4)
C5 C4 O1 C9 14.1(4)
C5 C7 C8 C9 -47.7(3)
C6 C1 C2 C3 0.4(6)
C6 C5 C7 C8 -162.5(3)
C7 C5 C6 C1 179.1(3)
C7 C8 C9 C10 -177.6(2)
C7 C8 C9 O1 64.1(3)
C8 C9 C10 C11 70.0(3)
C8 C9 C10 O2 -55.4(3)
C8 C9 O1 C4 -46.4(3)
C9 C10 C11 N1 -177.2(2)
C10 C9 O1 C4 -171.2(2)
C10 C11 N1 C12 -173.5(2)
C12 C13 C14 C15 -179.8(3)
C12 C13 C18 C17 -179.5(4)
C13 C12 N1 C11 178.6(2)
C13 C14 C15 C16 -1.5(5)
C14 C13 C18 C17 -0.4(5)
C14 C15 C16 C17 1.3(6)
C15 C16 C17 C18 -0.6(6)
C16 C17 C18 C13 0.1(7)
C18 C13 C14 C15 1.0(5)
N1 C12 C13 C14 72.8(3)
N1 C12 C13 C18 -108.0(3)
O1 C4 C5 C6 -179.5(3)
O1 C4 C5 C7 0.8(4)
O1 C9 C10 C11 -168.4(2)
O1 C9 C10 O2 66.1(2)
O2 C10 C11 N1 -52.0(3)
F1 C1 C2 C3 -179.5(3)
F1 C1 C6 C5 179.8(3)
